data_4331739
loop_
_publ_author_name
'Luca Pilia'
'Elisa Sessini'
'Flavia Artizzu'
'Masahiro Yamashita'
'Angela Serpe'
'Kazuya Kubo'
'Hiroshi Ito'
'Hisaaki Tanaka'
'Shin-ichi Kuroda'
'Jun-ichi Yamada'
'Paola Deplano'
'Carlos J. G\'omez-Garc\'ia'
'Maria Laura Mercuri'

_publ_section_title
;
 New BDH-TTP/[MIII(C5O5)3]3- (M = Fe, Ga) Isostructural Molecular Metals
;
_journal_name_full 'Inorganic Chemistry'
_journal_page_first 423
_journal_page_last 430
_journal_paper_doi 10.1021/ic302234j
_journal_volume 52
_journal_year 2013
_chemical_formula_sum 'C76 H50 Cl2 Fe O15 S48'
_chemical_formula_weight 2868.79
_chemical_name_systematic
; 
 ? 
;
_space_group_IT_number 15
_symmetry_cell_setting monoclinic
_symmetry_space_group_name_Hall '-C 2yc'
_symmetry_space_group_name_H-M 'C 1 2/c 1'
_atom_sites_solution_hydrogens geom
_atom_sites_solution_primary direct
_atom_sites_solution_secondary difmap
_audit_creation_method SHELXL-97
_cell_angle_alpha 90.00
_cell_angle_beta 123.738(3)
_cell_angle_gamma 90.00
_cell_formula_units_Z 4
_cell_length_a 44.603(7)
_cell_length_b 10.6036(16)
_cell_length_c 25.964(4)
_cell_measurement_temperature 100(2)
_cell_volume 10212(3)
_computing_cell_refinement 'Bruker SMART'
_computing_data_collection 'Bruker SMART'
_computing_data_reduction 'Bruker SHELXTL'
_computing_molecular_graphics 'Bruker SHELXTL'
_computing_publication_material 'Bruker SHELXTL'
_computing_structure_refinement 'Bruker SHELXTL'
_computing_structure_solution 'Bruker SHELXTL'
_diffrn_ambient_temperature 100(2)
_diffrn_measured_fraction_theta_full 0.994
_diffrn_measured_fraction_theta_max 0.994
_diffrn_measurement_device_type 'CCD area detector'
_diffrn_measurement_method 'phi and omega scans'
_diffrn_radiation_monochromator graphite
_diffrn_radiation_source 'sealed tube'
_diffrn_radiation_type MoK\a
_diffrn_radiation_wavelength 0.71073
_diffrn_reflns_av_R_equivalents 0.0918
_diffrn_reflns_av_sigmaI/netI 0.0662
_diffrn_reflns_limit_h_max 62
_diffrn_reflns_limit_h_min -62
_diffrn_reflns_limit_k_max 14
_diffrn_reflns_limit_k_min -14
_diffrn_reflns_limit_l_max 36
_diffrn_reflns_limit_l_min -36
_diffrn_reflns_number 59684
_diffrn_reflns_theta_full 30.01
_diffrn_reflns_theta_max 30.01
_diffrn_reflns_theta_min 1.89
_exptl_absorpt_coefficient_mu 1.245
_exptl_absorpt_correction_type none
_exptl_crystal_colour black
_exptl_crystal_density_diffrn 1.866
_exptl_crystal_description prism
_exptl_crystal_F_000 5816
_exptl_crystal_size_max 0.4
_exptl_crystal_size_mid 0.2
_exptl_crystal_size_min 0.1
_refine_diff_density_max 0.948
_refine_diff_density_min -0.630
_refine_diff_density_rms 0.135
_refine_ls_extinction_method none
_refine_ls_goodness_of_fit_ref 1.149
_refine_ls_hydrogen_treatment mixed
_refine_ls_matrix_type full
_refine_ls_number_parameters 655
_refine_ls_number_reflns 14836
_refine_ls_number_restraints 0
_refine_ls_restrained_S_all 1.149
_refine_ls_R_factor_all 0.0839
_refine_ls_R_factor_gt 0.0633
_refine_ls_shift/su_max 0.011
_refine_ls_shift/su_mean 0.001
_refine_ls_structure_factor_coef Fsqd
_refine_ls_weighting_details 'calc w=1/[\s^2^(Fo^2^)+(0.0435P)^2^+27.8482P] where P=(Fo^2^+2Fc^2^)/3'
_refine_ls_weighting_scheme calc
_refine_ls_wR_factor_gt 0.1287
_refine_ls_wR_factor_ref 0.1366
_reflns_number_gt 11720
_reflns_number_total 14836
_reflns_threshold_expression >2sigma(I)
_cod_data_source_file ic302234j_si_001_1.cif
_cod_data_source_block complex1
_cod_original_cell_volume 10211(3)
_cod_original_sg_symbol_H-M 'C 1 2/c 1 '
_cod_database_code 4331739

loop_
_symmetry_equiv_pos_as_xyz
'x, y, z'
'-x, y, -z+1/2'
'x+1/2, y+1/2, z'
'-x+1/2, y+1/2, -z+1/2'
'-x, -y, -z'
'x, -y, z-1/2'
'-x+1/2, -y+1/2, -z'
'x+1/2, -y+1/2, z-1/2'

loop_
_atom_site_label
_atom_site_type_symbol
_atom_site_fract_x
_atom_site_fract_y
_atom_site_fract_z
_atom_site_U_iso_or_equiv
_atom_site_adp_type
_atom_site_occupancy
_atom_site_symmetry_multiplicity
_atom_site_calc_flag
_atom_site_refinement_flags
S1 S 0.93186(3) -0.24956(10) -0.00127(5) 0.0302(2) Uani 1 1 d .
S2 S 0.91627(2) -0.48814(9) 0.03882(4) 0.02110(18) Uani 1 1 d .
S3 S 0.84875(2) -0.22052(8) -0.11117(4) 0.01362(16) Uani 1 1 d .
S4 S 0.83027(2) -0.44406(8) -0.06369(4) 0.01389(16) Uani 1 1 d .
S5 S 0.77284(2) -0.22136(7) -0.22904(4) 0.01215(15) Uani 1 1 d .
S6 S 0.75331(2) -0.44096(7) -0.18079(4) 0.01234(15) Uani 1 1 d .
S7 S 0.69451(2) -0.22622(9) -0.35428(4) 0.02058(19) Uani 1 1 d .
S8 S 0.67268(2) -0.43687(8) -0.30711(4) 0.01624(17) Uani 1 1 d .
C1 C 0.97008(10) -0.3503(5) 0.0502(2) 0.0351(10) Uani 1 1 d .
H1 H 0.9747 -0.4095 0.0258 0.042 Uiso 1 1 calc R
H2 H 0.9920 -0.2987 0.0766 0.042 Uiso 1 1 calc R
C2 C 0.96080(11) -0.4222(4) 0.08956(19) 0.0306(9) Uani 1 1 d .
H3 H 0.9612 -0.3650 0.1201 0.037 Uiso 1 1 calc R
H4 H 0.9786 -0.4904 0.1123 0.037 Uiso 1 1 calc R
C3 C 0.89945(9) -0.3590(3) -0.01229(16) 0.0159(6) Uani 1 1 d .
C4 C 0.86418(9) -0.3440(3) -0.05617(15) 0.0135(6) Uani 1 1 d .
C5 C 0.80595(8) -0.2852(3) -0.15864(15) 0.0119(6) Uani 1 1 d .
C6 C 0.79752(8) -0.3858(3) -0.13670(14) 0.0121(6) Uani 1 1 d .
C7 C 0.73994(8) -0.3325(3) -0.24166(15) 0.0119(6) Uani 1 1 d .
C8 C 0.70671(9) -0.3334(3) -0.29432(15) 0.0123(6) Uani 1 1 d .
C9 C 0.64908(11) -0.2733(5) -0.4034(2) 0.0450(14) Uani 1 1 d .
H5 H 0.6336 -0.2046 -0.4049 0.054 Uiso 1 1 calc R
H6 H 0.6434 -0.2840 -0.4458 0.054 Uiso 1 1 calc R
C10 C 0.63972(11) -0.3886(4) -0.3857(2) 0.0350(11) Uani 1 1 d .
H7 H 0.6368 -0.4569 -0.4141 0.042 Uiso 1 1 calc R
H8 H 0.6162 -0.3768 -0.3907 0.042 Uiso 1 1 calc R
S9 S 0.86597(2) -0.04320(8) 0.02218(4) 0.01888(17) Uani 1 1 d .
S10 S 0.84217(2) -0.24711(8) 0.06976(4) 0.01797(17) Uani 1 1 d .
S11 S 0.78414(2) -0.01749(8) -0.09849(4) 0.01459(16) Uani 1 1 d .
S12 S 0.76307(2) -0.24019(8) -0.05481(4) 0.01584(16) Uani 1 1 d .
S13 S 0.70984(2) -0.01947(8) -0.22048(4) 0.01366(16) Uani 1 1 d .
S14 S 0.68854(2) -0.24016(8) -0.17642(4) 0.01453(16) Uani 1 1 d .
S15 S 0.62828(2) 0.01243(8) -0.33591(4) 0.01763(17) Uani 1 1 d .
S16 S 0.60670(2) -0.21447(9) -0.29787(5) 0.0233(2) Uani 1 1 d .
C11 C 0.89774(10) -0.0884(4) 0.10204(17) 0.0228(8) Uani 1 1 d .
H9 H 0.9227 -0.0804 0.1126 0.027 Uiso 1 1 calc R
H10 H 0.8951 -0.0321 0.1298 0.027 Uiso 1 1 calc R
C12 C 0.89051(9) -0.2232(4) 0.11079(17) 0.0210(7) Uani 1 1 d .
H11 H 0.9021 -0.2411 0.1554 0.025 Uiso 1 1 calc R
H12 H 0.9007 -0.2815 0.0945 0.025 Uiso 1 1 calc R
C13 C 0.83117(9) -0.1403(3) 0.01050(16) 0.0153(6) Uani 1 1 d .
C14 C 0.79719(9) -0.1340(3) -0.04114(16) 0.0144(6) Uani 1 1 d .
C15 C 0.74097(8) -0.0778(3) -0.14717(15) 0.0121(6) Uani 1 1 d .
C16 C 0.73137(9) -0.1789(3) -0.12715(15) 0.0125(6) Uani 1 1 d .
C17 C 0.67557(9) -0.1231(3) -0.23333(16) 0.0140(6) Uani 1 1 d .
C18 C 0.64110(9) -0.1114(3) -0.28288(16) 0.0140(6) Uani 1 1 d .
C19 C 0.58368(9) -0.0484(4) -0.39265(16) 0.0203(7) Uani 1 1 d .
H13 H 0.5671 0.0218 -0.4168 0.024 Uiso 1 1 calc R
H14 H 0.5847 -0.1060 -0.4216 0.024 Uiso 1 1 calc R
C20 C 0.57030(9) -0.1187(4) -0.35841(17) 0.0193(7) Uani 1 1 d .
H15 H 0.5497 -0.1732 -0.3876 0.023 Uiso 1 1 calc R
H16 H 0.5620 -0.0579 -0.3399 0.023 Uiso 1 1 calc R
S17 S 0.86301(3) -0.51055(9) 0.16451(4) 0.02173(19) Uani 1 1 d .
S18 S 0.88641(2) -0.71745(8) 0.11789(4) 0.01883(18) Uani 1 1 d .
S19 S 0.78259(2) -0.53265(8) 0.04659(4) 0.01741(17) Uani 1 1 d .
S20 S 0.80480(2) -0.73191(8) -0.00706(4) 0.01577(16) Uani 1 1 d .
S21 S 0.70851(2) -0.51793(9) -0.07439(4) 0.01942(18) Uani 1 1 d .
S22 S 0.72982(2) -0.72087(8) -0.12792(4) 0.01715(17) Uani 1 1 d .
S23 S 0.63085(2) -0.50014(9) -0.20320(5) 0.02120(18) Uani 1 1 d .
S24 S 0.64857(2) -0.72183(8) -0.25033(4) 0.01934(18) Uani 1 1 d .
C21 C 0.90987(10) -0.5587(3) 0.21397(16) 0.0215(7) Uani 1 1 d .
H17 H 0.9251 -0.4861 0.2386 0.026 Uiso 1 1 calc R
H18 H 0.9126 -0.6257 0.2428 0.026 Uiso 1 1 calc R
C22 C 0.92093(10) -0.6075(3) 0.17186(17) 0.0207(7) Uani 1 1 d .
H19 H 0.9446 -0.6505 0.1966 0.025 Uiso 1 1 calc R
H20 H 0.9230 -0.5367 0.1491 0.025 Uiso 1 1 calc R
C23 C 0.85135(9) -0.6207(3) 0.10558(16) 0.0162(6) Uani 1 1 d .
C24 C 0.81727(9) -0.6286(3) 0.05506(16) 0.0156(6) Uani 1 1 d .
C25 C 0.75159(9) -0.5775(3) -0.02953(16) 0.0172(7) Uani 1 1 d .
C26 C 0.76168(9) -0.6697(3) -0.05351(16) 0.0164(6) Uani 1 1 d .
C27 C 0.69606(9) -0.6173(3) -0.13768(17) 0.0176(7) Uani 1 1 d .
C28 C 0.66267(9) -0.6130(3) -0.19047(17) 0.0175(7) Uani 1 1 d .
C29 C 0.59295(9) -0.5817(4) -0.26838(19) 0.0237(8) Uani 1 1 d .
H21 H 0.5837 -0.6473 -0.2536 0.028 Uiso 1 1 calc R
H22 H 0.5732 -0.5215 -0.2946 0.028 Uiso 1 1 calc R
C30 C 0.60647(10) -0.6414(4) -0.30515(18) 0.0221(8) Uani 1 1 d .
H23 H 0.6105 -0.5758 -0.3278 0.027 Uiso 1 1 calc R
H24 H 0.5885 -0.7023 -0.3356 0.027 Uiso 1 1 calc R
Fe Fe 1.0000 0.10934(7) 0.2500 0.01563(15) Uani 1 2 d S
O1 O 1.02302(6) 0.2253(2) 0.21978(11) 0.0166(5) Uani 1 1 d .
O2 O 1.03779(7) 0.3397(3) 0.12794(13) 0.0267(6) Uani 1 1 d .
O3 O 0.97303(8) 0.2868(3) 0.00428(13) 0.0326(7) Uani 1 1 d .
O4 O 0.92243(8) 0.1392(3) 0.01970(14) 0.0401(8) Uani 1 1 d .
O5 O 0.95768(7) 0.1204(2) 0.15935(12) 0.0216(5) Uani 1 1 d .
C31 C 1.00283(9) 0.2309(3) 0.16004(16) 0.0154(6) Uani 1 1 d .
C32 C 1.01069(10) 0.2850(3) 0.11701(17) 0.0184(7) Uani 1 1 d .
C33 C 0.97742(10) 0.2573(3) 0.05351(18) 0.0218(7) Uani 1 1 d .
C34 C 0.95115(10) 0.1833(4) 0.06120(17) 0.0234(8) Uani 1 1 d .
C35 C 0.96864(9) 0.1748(3) 0.12825(16) 0.0177(7) Uani 1 1 d .
O6 O 1.02394(7) -0.0368(2) 0.23355(13) 0.0215(5) Uani 1 1 d .
O7 O 1.03901(7) -0.3045(3) 0.21398(14) 0.0269(6) Uani 1 1 d .
O8 O 1.0000 -0.4681(4) 0.2500 0.0290(9) Uani 1 2 d S
C36 C 1.01232(8) -0.1406(3) 0.24086(16) 0.0160(7) Uani 1 1 d .
C37 C 1.02016(9) -0.2697(3) 0.23197(16) 0.0178(7) Uani 1 1 d .
C38 C 1.0000 -0.3534(5) 0.2500 0.0191(10) Uani 1 2 d S
Cl1 Cl 0.98167(14) 0.0063(4) -0.04918(19) 0.0794(13) Uani 0.50 1 d P
C39 C 1.0220(4) 0.0150(13) 0.0254(7) 0.053(4) Uani 0.50 1 d P
Cl2 Cl 1.01573(8) -0.0441(2) 0.08182(16) 0.0469(6) Uani 0.50 1 d P

loop_
_atom_site_aniso_label
_atom_site_aniso_U_11
_atom_site_aniso_U_22
_atom_site_aniso_U_33
_atom_site_aniso_U_23
_atom_site_aniso_U_13
_atom_site_aniso_U_12
S1 0.0127(4) 0.0295(5) 0.0362(6) 0.0076(4) 0.0061(4) -0.0037(4)
S2 0.0212(4) 0.0206(4) 0.0157(4) 0.0045(3) 0.0067(4) 0.0062(3)
S3 0.0104(3) 0.0136(4) 0.0133(4) 0.0022(3) 0.0044(3) -0.0012(3)
S4 0.0132(4) 0.0130(4) 0.0119(4) 0.0021(3) 0.0048(3) -0.0009(3)
S5 0.0099(3) 0.0130(4) 0.0119(4) 0.0019(3) 0.0050(3) -0.0006(3)
S6 0.0109(3) 0.0113(4) 0.0131(4) 0.0010(3) 0.0056(3) -0.0010(3)
S7 0.0169(4) 0.0187(4) 0.0151(4) 0.0054(3) 0.0020(3) -0.0061(3)
S8 0.0128(4) 0.0187(4) 0.0145(4) 0.0017(3) 0.0058(3) -0.0046(3)
C1 0.0092(17) 0.054(3) 0.032(2) 0.000(2) 0.0050(17) 0.0054(17)
C2 0.024(2) 0.029(2) 0.022(2) 0.0007(16) 0.0028(17) 0.0073(16)
C3 0.0161(16) 0.0154(16) 0.0149(16) 0.0013(12) 0.0078(14) 0.0020(12)
C4 0.0164(15) 0.0109(15) 0.0160(16) 0.0003(12) 0.0107(14) -0.0009(12)
C5 0.0117(14) 0.0131(15) 0.0112(14) 0.0008(11) 0.0065(12) 0.0002(11)
C6 0.0090(14) 0.0141(15) 0.0102(14) 0.0000(11) 0.0034(12) -0.0001(11)
C7 0.0135(14) 0.0085(14) 0.0150(15) 0.0003(11) 0.0087(13) -0.0006(11)
C8 0.0135(14) 0.0103(14) 0.0147(15) -0.0016(11) 0.0088(13) -0.0022(11)
C9 0.020(2) 0.063(3) 0.025(2) 0.025(2) -0.0042(18) -0.014(2)
C10 0.024(2) 0.029(2) 0.025(2) 0.0099(17) -0.0032(17) -0.0125(17)
S9 0.0169(4) 0.0184(4) 0.0164(4) 0.0012(3) 0.0062(3) -0.0037(3)
S10 0.0180(4) 0.0194(4) 0.0136(4) 0.0032(3) 0.0070(3) -0.0005(3)
S11 0.0133(4) 0.0146(4) 0.0141(4) 0.0016(3) 0.0065(3) -0.0017(3)
S12 0.0149(4) 0.0178(4) 0.0156(4) 0.0042(3) 0.0089(3) 0.0000(3)
S13 0.0128(4) 0.0135(4) 0.0137(4) 0.0015(3) 0.0068(3) -0.0016(3)
S14 0.0120(4) 0.0143(4) 0.0179(4) 0.0031(3) 0.0087(3) -0.0002(3)
S15 0.0172(4) 0.0173(4) 0.0155(4) 0.0022(3) 0.0073(3) -0.0026(3)
S16 0.0113(4) 0.0193(4) 0.0333(5) 0.0095(4) 0.0087(4) -0.0006(3)
C11 0.0192(17) 0.026(2) 0.0169(17) -0.0005(14) 0.0063(15) -0.0064(14)
C12 0.0154(16) 0.0225(18) 0.0196(18) 0.0036(14) 0.0064(15) 0.0025(13)
C13 0.0187(16) 0.0136(15) 0.0156(16) -0.0011(12) 0.0108(14) -0.0012(12)
C14 0.0182(16) 0.0126(15) 0.0155(16) -0.0008(12) 0.0112(14) -0.0026(12)
C15 0.0097(14) 0.0134(15) 0.0123(15) -0.0009(11) 0.0056(12) -0.0009(11)
C16 0.0136(15) 0.0131(15) 0.0137(15) 0.0002(12) 0.0094(13) 0.0007(12)
C17 0.0175(16) 0.0105(14) 0.0176(16) 0.0008(12) 0.0121(14) 0.0012(12)
C18 0.0167(15) 0.0086(14) 0.0191(16) -0.0007(12) 0.0114(14) -0.0016(12)
C19 0.0150(16) 0.031(2) 0.0127(16) -0.0006(14) 0.0062(14) -0.0017(14)
C20 0.0114(15) 0.0266(19) 0.0191(17) 0.0030(14) 0.0080(14) 0.0020(13)
S17 0.0299(5) 0.0181(4) 0.0150(4) -0.0011(3) 0.0110(4) 0.0066(4)
S18 0.0201(4) 0.0153(4) 0.0183(4) -0.0005(3) 0.0089(4) 0.0045(3)
S19 0.0208(4) 0.0169(4) 0.0166(4) -0.0020(3) 0.0117(4) 0.0036(3)
S20 0.0177(4) 0.0143(4) 0.0165(4) -0.0019(3) 0.0103(3) 0.0026(3)
S21 0.0194(4) 0.0193(4) 0.0219(4) -0.0029(3) 0.0128(4) 0.0031(3)
S22 0.0176(4) 0.0167(4) 0.0190(4) -0.0031(3) 0.0112(4) 0.0008(3)
S23 0.0196(4) 0.0159(4) 0.0311(5) -0.0019(4) 0.0159(4) 0.0001(3)
S24 0.0175(4) 0.0174(4) 0.0233(5) -0.0035(3) 0.0114(4) -0.0014(3)
C21 0.0292(19) 0.0160(17) 0.0131(16) 0.0010(13) 0.0078(15) 0.0014(14)
C22 0.0185(17) 0.0203(18) 0.0165(17) 0.0006(14) 0.0056(15) -0.0004(14)
C23 0.0223(17) 0.0109(15) 0.0165(16) 0.0001(12) 0.0115(14) 0.0038(13)
C24 0.0206(17) 0.0126(15) 0.0195(17) -0.0013(12) 0.0149(15) 0.0044(12)
C25 0.0182(16) 0.0163(16) 0.0178(17) -0.0011(13) 0.0104(14) 0.0024(13)
C26 0.0168(16) 0.0156(16) 0.0176(17) 0.0016(13) 0.0100(14) 0.0022(13)
C27 0.0187(16) 0.0173(17) 0.0217(18) -0.0008(13) 0.0143(15) 0.0003(13)
C28 0.0163(16) 0.0153(16) 0.0250(18) 0.0008(13) 0.0141(15) 0.0000(13)
C29 0.0129(16) 0.0235(19) 0.034(2) -0.0020(16) 0.0129(16) -0.0008(14)
C30 0.0162(17) 0.0222(19) 0.026(2) -0.0011(15) 0.0107(16) -0.0045(14)
Fe 0.0145(3) 0.0145(3) 0.0197(4) 0.000 0.0107(3) 0.000
O1 0.0149(11) 0.0170(12) 0.0156(12) -0.0001(9) 0.0071(10) -0.0006(9)
O2 0.0256(14) 0.0265(15) 0.0302(16) 0.0041(12) 0.0169(13) -0.0028(11)
O3 0.0362(16) 0.0387(18) 0.0203(15) 0.0087(12) 0.0140(13) 0.0133(14)
O4 0.0248(16) 0.056(2) 0.0217(16) -0.0060(14) 0.0021(13) -0.0081(14)
O5 0.0158(12) 0.0250(14) 0.0216(14) -0.0055(10) 0.0089(11) -0.0072(10)
C31 0.0151(15) 0.0113(15) 0.0179(17) -0.0010(12) 0.0079(14) 0.0024(12)
C32 0.0204(17) 0.0167(17) 0.0193(17) 0.0020(13) 0.0117(15) 0.0050(13)
C33 0.0243(18) 0.0178(17) 0.0213(19) 0.0022(14) 0.0115(16) 0.0088(14)
C34 0.0158(17) 0.029(2) 0.0172(18) -0.0021(15) 0.0042(15) 0.0039(14)
C35 0.0152(16) 0.0166(17) 0.0176(17) -0.0045(13) 0.0069(14) 0.0005(13)
O6 0.0245(13) 0.0179(13) 0.0322(15) 0.0010(10) 0.0221(12) -0.0005(10)
O7 0.0292(15) 0.0238(14) 0.0368(17) -0.0025(12) 0.0241(14) 0.0034(11)
O8 0.032(2) 0.0151(19) 0.041(3) 0.000 0.020(2) 0.000
C36 0.0108(15) 0.0195(17) 0.0163(16) -0.0003(13) 0.0067(14) 0.0008(12)
C37 0.0146(15) 0.0185(17) 0.0167(17) -0.0017(13) 0.0065(14) -0.0003(13)
C38 0.017(2) 0.021(3) 0.016(2) 0.000 0.008(2) 0.000
Cl1 0.108(3) 0.064(3) 0.061(3) -0.001(2) 0.043(2) 0.043(2)
C39 0.071(8) 0.050(7) 0.066(10) -0.028(7) 0.055(8) -0.022(6)
Cl2 0.0621(17) 0.0301(12) 0.0661(19) -0.0134(12) 0.0465(16) -0.0079(11)

loop_
_atom_type_symbol
_atom_type_description
_atom_type_scat_dispersion_real
_atom_type_scat_dispersion_imag
_atom_type_scat_source
C C 0.0033 0.0016 'International Tables Vol C Tables 4.2.6.8 and 6.1.1.4'
O O 0.0106 0.0060 'International Tables Vol C Tables 4.2.6.8 and 6.1.1.4'
S S 0.1246 0.1234 'International Tables Vol C Tables 4.2.6.8 and 6.1.1.4'
Cl Cl 0.1484 0.1585 'International Tables Vol C Tables 4.2.6.8 and 6.1.1.4'
Fe Fe 0.3463 0.8444 'International Tables Vol C Tables 4.2.6.8 and 6.1.1.4'
H H 0.0000 0.0000 'International Tables Vol C Tables 4.2.6.8 and 6.1.1.4'

loop_
_geom_angle_atom_site_label_1
_geom_angle_atom_site_label_2
_geom_angle_atom_site_label_3
_geom_angle
_geom_angle_site_symmetry_1
_geom_angle_site_symmetry_3
C3 S1 C1 94.75(19) . .
C3 S2 C2 94.85(18) . .
C5 S3 C4 93.55(15) . .
C6 S4 C4 93.22(15) . .
C5 S5 C7 93.94(15) . .
C6 S6 C7 93.76(15) . .
C8 S7 C9 97.11(17) . .
C8 S8 C10 96.49(17) . .
C2 C1 S1 107.3(3) . .
C1 C2 S2 107.8(3) . .
C4 C3 S1 122.1(3) . .
C4 C3 S2 122.7(3) . .
S1 C3 S2 115.19(19) . .
C3 C4 S4 123.3(3) . .
C3 C4 S3 121.3(3) . .
S4 C4 S3 115.43(19) . .
C6 C5 S5 118.6(2) . .
C6 C5 S3 117.6(2) . .
S5 C5 S3 123.54(19) . .
C5 C6 S4 118.4(2) . .
C5 C6 S6 117.7(2) . .
S4 C6 S6 123.73(19) . .
C8 C7 S5 121.7(2) . .
C8 C7 S6 122.5(2) . .
S5 C7 S6 115.80(18) . .
C7 C8 S8 123.2(3) . .
C7 C8 S7 121.4(2) . .
S8 C8 S7 115.45(19) . .
C10 C9 S7 115.3(3) . .
C9 C10 S8 113.7(3) . .
C13 S9 C11 95.62(17) . .
C13 S10 C12 95.02(16) . .
C15 S11 C14 93.96(15) . .
C16 S12 C14 94.14(16) . .
C15 S13 C17 93.86(15) . .
C16 S14 C17 93.95(16) . .
C18 S15 C19 95.94(17) . .
C18 S16 C20 95.49(16) . .
C12 C11 S9 109.0(3) . .
C11 C12 S10 109.1(2) . .
C14 C13 S9 122.7(3) . .
C14 C13 S10 121.0(3) . .
S9 C13 S10 116.2(2) . .
C13 C14 S12 122.2(3) . .
C13 C14 S11 122.1(3) . .
S12 C14 S11 115.69(19) . .
C16 C15 S13 118.1(2) . .
C16 C15 S11 118.0(3) . .
S13 C15 S11 123.86(19) . .
C15 C16 S14 117.8(3) . .
C15 C16 S12 118.0(2) . .
S14 C16 S12 124.21(19) . .
C18 C17 S13 122.1(3) . .
C18 C17 S14 122.1(3) . .
S13 C17 S14 115.80(19) . .
C17 C18 S16 123.3(3) . .
C17 C18 S15 121.1(2) . .
S16 C18 S15 115.58(19) . .
C20 C19 S15 108.1(2) . .
C19 C20 S16 109.2(2) . .
C23 S17 C21 95.54(16) . .
C23 S18 C22 93.05(17) . .
C25 S19 C24 94.19(16) . .
C26 S20 C24 93.69(16) . .
C25 S21 C27 93.84(16) . .
C26 S22 C27 94.09(16) . .
C28 S23 C29 95.09(17) . .
C28 S24 C30 95.26(17) . .
C22 C21 S17 107.1(2) . .
C21 C22 S18 107.4(3) . .
C24 C23 S18 123.5(3) . .
C24 C23 S17 121.0(3) . .
S18 C23 S17 115.4(2) . .
C23 C24 S19 121.5(3) . .
C23 C24 S20 122.7(2) . .
S19 C24 S20 115.8(2) . .
C26 C25 S21 118.8(3) . .
C26 C25 S19 117.4(3) . .
S21 C25 S19 123.7(2) . .
C25 C26 S22 117.4(3) . .
C25 C26 S20 118.3(3) . .
S22 C26 S20 124.2(2) . .
C28 C27 S21 121.6(3) . .
C28 C27 S22 122.5(3) . .
S21 C27 S22 115.9(2) . .
C27 C28 S23 122.5(3) . .
C27 C28 S24 121.9(3) . .
S23 C28 S24 115.6(2) . .
C30 C29 S23 107.2(2) . .
C29 C30 S24 107.5(3) . .
O1 Fe O1 104.97(14) 2_755 .
O1 Fe O5 82.03(10) 2_755 2_755
O1 Fe O5 93.94(10) . 2_755
O1 Fe O5 93.94(10) 2_755 .
O1 Fe O5 82.03(10) . .
O5 Fe O5 173.41(15) 2_755 .
O1 Fe O6 86.77(10) 2_755 2_755
O1 Fe O6 166.95(10) . 2_755
O5 Fe O6 93.34(11) 2_755 2_755
O5 Fe O6 91.63(11) . 2_755
O1 Fe O6 166.95(10) 2_755 .
O1 Fe O6 86.77(10) . .
O5 Fe O6 91.63(11) 2_755 .
O5 Fe O6 93.34(11) . .
O6 Fe O6 82.21(14) 2_755 .
C31 O1 Fe 109.2(2) . .
C35 O5 Fe 108.5(2) . .
O1 C31 C35 119.5(3) . .
O1 C31 C32 129.3(3) . .
C35 C31 C32 111.2(3) . .
O2 C32 C31 129.4(3) . .
O2 C32 C33 126.1(3) . .
C31 C32 C33 104.5(3) . .
O3 C33 C34 125.8(4) . .
O3 C33 C32 125.5(4) . .
C34 C33 C32 108.7(3) . .
O4 C34 C35 129.2(4) . .
O4 C34 C33 126.4(4) . .
C35 C34 C33 104.4(3) . .
O5 C35 C31 119.2(3) . .
O5 C35 C34 129.5(3) . .
C31 C35 C34 111.2(3) . .
C36 O6 Fe 108.6(2) . .
O6 C36 C36 120.29(18) . 2_755
O6 C36 C37 129.2(3) . .
C36 C36 C37 110.52(19) 2_755 .
O7 C37 C36 128.2(3) . .
O7 C37 C38 126.4(3) . .
C36 C37 C38 105.4(3) . .
O8 C38 C37 126.0(2) . 2_755
O8 C38 C37 126.0(2) . .
C37 C38 C37 108.0(4) 2_755 .
C39 Cl1 Cl2 172.2(14) 5_755 5_755
C39 Cl1 C39 70.9(14) 5_755 .
Cl2 Cl1 C39 112.4(7) 5_755 .
C39 Cl1 Cl1 51.4(12) 5_755 5_755
Cl2 Cl1 Cl1 131.7(6) 5_755 5_755
C39 Cl1 Cl1 19.5(4) . 5_755
Cl1 C39 C39 83.9(13) 5_755 5_755
Cl1 C39 Cl2 4.4(8) 5_755 .
C39 C39 Cl2 85.9(9) 5_755 .
Cl1 C39 Cl1 109.1(14) 5_755 .
C39 C39 Cl1 25.2(6) 5_755 .
Cl2 C39 Cl1 111.0(7) . .
Cl1 Cl2 C39 3.4(6) 5_755 .

loop_
_geom_bond_atom_site_label_1
_geom_bond_atom_site_label_2
_geom_bond_distance
_geom_bond_site_symmetry_2
S1 C3 1.749(4) .
S1 C1 1.817(4) .
S2 C3 1.759(3) .
S2 C2 1.806(4) .
S3 C5 1.738(3) .
S3 C4 1.771(3) .
S4 C6 1.742(3) .
S4 C4 1.767(3) .
S5 C5 1.727(3) .
S5 C7 1.765(3) .
S6 C6 1.742(3) .
S6 C7 1.769(3) .
S7 C8 1.752(3) .
S7 C9 1.764(4) .
S8 C8 1.749(3) .
S8 C10 1.804(4) .
C1 C2 1.507(6) .
C3 C4 1.344(5) .
C5 C6 1.357(4) .
C7 C8 1.347(5) .
C9 C10 1.447(6) .
S9 C13 1.743(3) .
S9 C11 1.809(4) .
S10 C13 1.747(3) .
S10 C12 1.816(4) .
S11 C15 1.735(3) .
S11 C14 1.766(3) .
S12 C16 1.732(3) .
S12 C14 1.763(3) .
S13 C15 1.731(3) .
S13 C17 1.757(3) .
S14 C16 1.730(3) .
S14 C17 1.763(3) .
S15 C18 1.753(3) .
S15 C19 1.814(4) .
S16 C18 1.743(3) .
S16 C20 1.817(4) .
C11 C12 1.511(5) .
C13 C14 1.357(5) .
C15 C16 1.360(4) .
C17 C18 1.356(5) .
C19 C20 1.514(5) .
S17 C23 1.758(3) .
S17 C21 1.816(4) .
S18 C23 1.745(3) .
S18 C22 1.816(4) .
S19 C25 1.734(4) .
S19 C24 1.760(3) .
S20 C26 1.735(3) .
S20 C24 1.765(3) .
S21 C25 1.721(4) .
S21 C27 1.762(4) .
S22 C26 1.731(4) .
S22 C27 1.765(3) .
S23 C28 1.742(3) .
S23 C29 1.814(4) .
S24 C28 1.748(4) .
S24 C30 1.819(4) .
C21 C22 1.518(5) .
C23 C24 1.350(5) .
C25 C26 1.363(5) .
C27 C28 1.353(5) .
C29 C30 1.522(5) .
Fe O1 2.019(2) 2_755
Fe O1 2.019(2) .
Fe O5 2.045(3) 2_755
Fe O5 2.045(3) .
Fe O6 2.057(3) 2_755
Fe O6 2.057(3) .
O1 C31 1.292(4) .
O2 C32 1.223(4) .
O3 C33 1.221(4) .
O4 C34 1.220(5) .
O5 C35 1.289(4) .
C31 C35 1.401(5) .
C31 C32 1.461(5) .
C32 C33 1.513(5) .
C33 C34 1.513(5) .
C34 C35 1.463(5) .
O6 C36 1.275(4) .
O7 C37 1.224(4) .
O8 C38 1.216(6) .
C36 C36 1.419(6) 2_755
C36 C37 1.462(5) .
C37 C38 1.511(5) .
C38 C37 1.511(5) 2_755
Cl1 C39 0.757(12) 5_755
Cl1 Cl2 1.000(5) 5_755
Cl1 C39 1.768(15) .
Cl1 Cl1 2.139(8) 5_755
C39 Cl1 0.757(12) 5_755
C39 C39 1.68(3) 5_755
C39 Cl2 1.754(13) .
Cl2 Cl1 1.000(5) 5_755
